data_7241778
loop_
_publ_author_name
'Strothmann, Robert'
'van Terwingen, Steven'
'Kalf, Irmgard'
'Englert, Ulli'

_publ_section_title
;
 Systematic screening for k type phase transitions -- general approach and
 positive example for a binuclear Cu(ii) paddlewheel structure
;
_journal_issue 4
_journal_name_full CrystEngComm
_journal_page_first 841
_journal_page_last 849
_journal_paper_doi 10.1039/D0CE01559H
_journal_volume 23
_journal_year 2021
_chemical_formula_moiety 'C32 H28 Cu2 I4 O10'
_chemical_formula_sum 'C32 H28 Cu2 I4 O10'
_chemical_formula_weight 1207.22
_space_group_crystal_system triclinic
_space_group_IT_number 2
_space_group_name_Hall '-P 1'
_space_group_name_H-M_alt 'P -1'
_atom_sites_solution_hydrogens mixed
_audit_creation_method SHELXL-2018/3
_audit_update_record
;
2020-10-21 deposited with the CCDC.	2020-12-07 downloaded from the CCDC.
;
_cell_angle_alpha 91.653(4)
_cell_angle_beta 103.841(4)
_cell_angle_gamma 99.765(5)
_cell_formula_units_Z 1
_cell_length_a 6.5823(17)
_cell_length_b 11.601(3)
_cell_length_c 13.001(3)
_cell_measurement_reflns_used 1607
_cell_measurement_temperature 240(2)
_cell_measurement_theta_max 24.52
_cell_measurement_theta_min 2.32
_cell_volume 947.5(4)
_computing_cell_refinement 'SAINT (Bruker, 2009)'
_computing_data_collection 'SMART (Bruker, 2002)'
_computing_data_reduction 'SAINT (Bruker, 2009)'
_computing_molecular_graphics 'PLATON (Spek, 2009)'
_computing_publication_material 'SHELXL-2018/3 (Sheldrick, 2018)'
_computing_structure_refinement 'SHELXL-2018/3 (Sheldrick, 2018)'
_computing_structure_solution 'SHELXL-2018/3 (Sheldrick, 2018)'
_diffrn_ambient_temperature 240(2)
_diffrn_measured_fraction_theta_full 0.999
_diffrn_measured_fraction_theta_max 0.995
_diffrn_measurement_device_type 'Bruker D8 gonimeter with APEX CCD detector'
_diffrn_measurement_method '\w scans'
_diffrn_radiation_monochromator 'multilayer optics'
_diffrn_radiation_source 'Incoatec microsource'
_diffrn_radiation_type MoK\a
_diffrn_radiation_wavelength 0.71073
_diffrn_reflns_av_R_equivalents 0.0699
_diffrn_reflns_av_unetI/netI 0.0935
_diffrn_reflns_Laue_measured_fraction_full 0.999
_diffrn_reflns_Laue_measured_fraction_max 0.995
_diffrn_reflns_limit_h_max 8
_diffrn_reflns_limit_h_min -8
_diffrn_reflns_limit_k_max 15
_diffrn_reflns_limit_k_min -15
_diffrn_reflns_limit_l_max 17
_diffrn_reflns_limit_l_min -17
_diffrn_reflns_number 13532
_diffrn_reflns_point_group_measured_fraction_full 0.999
_diffrn_reflns_point_group_measured_fraction_max 0.995
_diffrn_reflns_theta_full 25.242
_diffrn_reflns_theta_max 28.548
_diffrn_reflns_theta_min 2.321
_exptl_absorpt_coefficient_mu 4.432
_exptl_absorpt_correction_T_max 0.8621
_exptl_absorpt_correction_T_min 0.7037
_exptl_absorpt_correction_type multi-scan
_exptl_absorpt_process_details 'SADABS 2014/5'
_exptl_crystal_colour blue
_exptl_crystal_density_diffrn 2.116
_exptl_crystal_description rod
_exptl_crystal_F_000 570
_exptl_crystal_size_max 0.120
_exptl_crystal_size_mid 0.030
_exptl_crystal_size_min 0.030
_refine_diff_density_max 0.958
_refine_diff_density_min -0.751
_refine_diff_density_rms 0.151
_refine_ls_extinction_method none
_refine_ls_goodness_of_fit_ref 0.929
_refine_ls_hydrogen_treatment mixed
_refine_ls_matrix_type full
_refine_ls_number_parameters 229
_refine_ls_number_reflns 4807
_refine_ls_number_restraints 51
_refine_ls_restrained_S_all 0.926
_refine_ls_R_factor_all 0.1069
_refine_ls_R_factor_gt 0.0464
_refine_ls_shift/su_max 0.001
_refine_ls_shift/su_mean 0.000
_refine_ls_structure_factor_coef Fsqd
_refine_ls_weighting_details 'w=1/[\s^2^(Fo^2^)+(0.0300P)^2^] where P=(Fo^2^+2Fc^2^)/3'
_refine_ls_weighting_scheme calc
_refine_ls_wR_factor_gt 0.0777
_refine_ls_wR_factor_ref 0.0982
_reflns_Friedel_coverage 0.000
_reflns_number_gt 2584
_reflns_number_total 4807
_reflns_threshold_expression 'I > 2\s(I)'
_cod_data_source_file d0ce01559h2.cif
_cod_data_source_block 240k
_cod_depositor_comments 'Adding full bibliography for 7241776--7241783.cif.'
_cod_database_code 7241778
_shelx_shelxl_version_number 2018/3
_shelx_space_group_comment
;
The symmetry employed for this shelxl refinement is uniquely defined
by the following loop, which should always be used as a source of
symmetry information in preference to the above space-group names.
They are only intended as comments.
;
_shelx_estimated_absorpt_t_min 0.618
_shelx_estimated_absorpt_t_max 0.879

loop_
_space_group_symop_operation_xyz
'x, y, z'
'-x, -y, -z'

loop_
_atom_site_label
_atom_site_type_symbol
_atom_site_fract_x
_atom_site_fract_y
_atom_site_fract_z
_atom_site_U_iso_or_equiv
_atom_site_adp_type
_atom_site_occupancy
_atom_site_site_symmetry_order
_atom_site_calc_flag
_atom_site_refinement_flags_posn
_atom_site_refinement_flags_adp
_atom_site_refinement_flags_occupancy
_atom_site_disorder_assembly
_atom_site_disorder_group
Cu1 Cu 0.66700(11) 0.56485(6) 0.48213(5) 0.02856(18) Uani 1 1 d . . . . .
I1 I 1.29146(8) 0.31527(4) 1.10618(3) 0.04746(15) Uani 1 1 d . . . . .
I2 I 0.71151(10) -0.08549(4) 0.10759(5) 0.0734(2) Uani 1 1 d . . . . .
O1 O 0.8119(6) 0.5100(4) 0.6165(3) 0.0472(12) Uani 1 1 d . . . . .
O2 O 0.5292(7) 0.4023(4) 0.6482(4) 0.0612(15) Uani 1 1 d . . . . .
O3 O 0.6927(7) 0.4205(4) 0.4100(4) 0.0508(13) Uani 1 1 d . . . . .
O4 O 0.5951(8) 0.6896(4) 0.5631(4) 0.0629(15) Uani 1 1 d . . . . .
C1 C 0.7215(10) 0.4438(5) 0.6719(5) 0.0294(14) Uani 1 1 d . . . . .
C2 C 0.8561(9) 0.4140(5) 0.7747(4) 0.0303(14) Uani 1 1 d . . . . .
C3 C 0.7610(10) 0.3485(6) 0.8443(5) 0.0434(17) Uani 1 1 d . . . . .
H3 H 0.612760 0.322870 0.826315 0.052 Uiso 1 1 calc R U . . .
C4 C 0.8822(11) 0.3207(6) 0.9394(5) 0.0451(17) Uani 1 1 d . . . . .
H4 H 0.818220 0.276370 0.986507 0.054 Uiso 1 1 calc R U . . .
C5 C 1.0986(10) 0.3594(5) 0.9636(4) 0.0375(15) Uani 1 1 d . . . . .
C6 C 1.1959(10) 0.4226(5) 0.8953(5) 0.0390(16) Uani 1 1 d . . . . .
H6 H 1.344580 0.446392 0.912844 0.047 Uiso 1 1 calc R U . . .
C7 C 1.0732(10) 0.4510(5) 0.8004(5) 0.0354(15) Uani 1 1 d . . . . .
H7 H 1.138180 0.495261 0.753634 0.043 Uiso 1 1 calc R U . . .
C8 C 0.5624(10) 0.3261(5) 0.3994(4) 0.0327(14) Uani 1 1 d . . . . .
C9 C 0.6006(9) 0.2265(5) 0.3335(4) 0.0307(14) Uani 1 1 d . . . . .
C10 C 0.7793(10) 0.2388(5) 0.2941(5) 0.0378(15) Uani 1 1 d . . . . .
H10 H 0.879441 0.309015 0.309694 0.045 Uiso 1 1 calc R U . . .
C11 C 0.8122(11) 0.1484(6) 0.2315(5) 0.0441(17) Uani 1 1 d . . . . .
H11 H 0.935032 0.157008 0.205486 0.053 Uiso 1 1 calc R U . . .
C12 C 0.6674(11) 0.0477(6) 0.2079(5) 0.0447(17) Uani 1 1 d . . . . .
C13 C 0.4853(12) 0.0329(6) 0.2473(6) 0.055(2) Uani 1 1 d . . . . .
H13 H 0.384973 -0.037259 0.230865 0.066 Uiso 1 1 calc R U . . .
C14 C 0.4548(11) 0.1232(5) 0.3111(5) 0.0470(18) Uani 1 1 d . . . . .
H14 H 0.334338 0.113865 0.339082 0.056 Uiso 1 1 calc R U . . .
O5 O 0.9393(7) 0.6713(4) 0.4503(3) 0.0377(10) Uani 1 1 d D U . . .
H5O H 1.031(8) 0.629(5) 0.452(5) 0.05(2) Uiso 1 1 d D . . . .
C15A C 0.928(3) 0.7857(10) 0.4188(17) 0.074(5) Uani 0.588(13) 1 d D U P A 1
H15A H 0.883182 0.828338 0.473242 0.089 Uiso 0.588(13) 1 calc R U P A 1
H15B H 0.815258 0.779696 0.353063 0.089 Uiso 0.588(13) 1 calc R U P A 1
C16A C 1.122(2) 0.8571(11) 0.4007(11) 0.070(5) Uani 0.588(13) 1 d D U P A 1
H16A H 1.093325 0.933389 0.379506 0.105 Uiso 0.588(13) 1 calc R U P A 1
H16B H 1.234545 0.866895 0.465678 0.105 Uiso 0.588(13) 1 calc R U P A 1
H16C H 1.166345 0.818055 0.345011 0.105 Uiso 0.588(13) 1 calc R U P A 1
C15B C 0.957(6) 0.7678(18) 0.389(2) 0.087(6) Uiso 0.412(13) 1 d D U P A 2
H15C H 0.848618 0.752229 0.321973 0.104 Uiso 0.412(13) 1 calc R U P A 2
H15D H 1.097383 0.781726 0.373896 0.104 Uiso 0.412(13) 1 calc R U P A 2
C16B C 0.929(4) 0.873(2) 0.4488(19) 0.113(8) Uiso 0.412(13) 1 d D U P A 2
H16D H 0.941053 0.940112 0.406383 0.169 Uiso 0.412(13) 1 calc R U P A 2
H16E H 0.789119 0.859072 0.463385 0.169 Uiso 0.412(13) 1 calc R U P A 2
H16F H 1.037257 0.888494 0.515177 0.169 Uiso 0.412(13) 1 calc R U P A 2

loop_
_atom_site_aniso_label
_atom_site_aniso_U_11
_atom_site_aniso_U_22
_atom_site_aniso_U_33
_atom_site_aniso_U_23
_atom_site_aniso_U_13
_atom_site_aniso_U_12
Cu1 0.0263(4) 0.0311(4) 0.0284(4) 0.0030(3) 0.0066(3) 0.0057(3)
I1 0.0548(3) 0.0532(3) 0.0320(2) 0.0048(2) 0.0003(2) 0.0183(2)
I2 0.1000(5) 0.0499(3) 0.0808(4) -0.0160(3) 0.0435(4) 0.0162(3)
O1 0.031(3) 0.069(3) 0.035(3) 0.016(2) 0.002(2) -0.003(2)
O2 0.031(3) 0.080(4) 0.061(3) 0.042(3) -0.007(2) -0.004(3)
O3 0.041(3) 0.041(3) 0.073(3) -0.019(2) 0.028(3) -0.003(2)
O4 0.070(4) 0.033(3) 0.102(4) -0.005(3) 0.062(3) -0.002(2)
C1 0.028(4) 0.028(3) 0.033(3) 0.001(3) 0.005(3) 0.009(3)
C2 0.032(4) 0.029(3) 0.030(3) 0.002(3) 0.005(3) 0.011(3)
C3 0.036(4) 0.052(4) 0.039(4) 0.009(3) 0.003(3) 0.005(3)
C4 0.044(4) 0.050(4) 0.043(4) 0.017(3) 0.015(4) 0.006(3)
C5 0.043(4) 0.042(4) 0.027(3) 0.007(3) 0.004(3) 0.013(3)
C6 0.027(4) 0.045(4) 0.039(4) -0.001(3) -0.001(3) 0.005(3)
C7 0.030(4) 0.039(4) 0.035(3) 0.005(3) 0.005(3) 0.002(3)
C8 0.039(4) 0.037(4) 0.023(3) 0.005(3) 0.005(3) 0.014(3)
C9 0.028(3) 0.031(3) 0.034(3) 0.001(3) 0.008(3) 0.009(3)
C10 0.035(4) 0.036(4) 0.041(4) 0.004(3) 0.007(3) 0.006(3)
C11 0.048(4) 0.043(4) 0.048(4) 0.004(3) 0.022(4) 0.011(3)
C12 0.059(5) 0.034(4) 0.048(4) 0.004(3) 0.020(4) 0.018(4)
C13 0.060(5) 0.039(4) 0.067(5) -0.004(4) 0.023(4) 0.004(4)
C14 0.050(5) 0.037(4) 0.057(5) -0.003(3) 0.020(4) 0.008(3)
O5 0.039(3) 0.030(2) 0.046(3) 0.007(2) 0.013(2) 0.009(2)
C15A 0.078(10) 0.030(7) 0.124(13) 0.017(8) 0.050(10) 0.000(7)
C16A 0.064(9) 0.060(9) 0.087(11) 0.031(8) 0.029(8) -0.006(7)

loop_
_atom_type_symbol
_atom_type_description
_atom_type_scat_dispersion_real
_atom_type_scat_dispersion_imag
_atom_type_scat_source
C C 0.0033 0.0016 'International Tables Vol C Tables 4.2.6.8 and 6.1.1.4'
H H 0.0000 0.0000 'International Tables Vol C Tables 4.2.6.8 and 6.1.1.4'
Cu Cu 0.3201 1.2651 'International Tables Vol C Tables 4.2.6.8 and 6.1.1.4'
I I -0.4742 1.8119 'International Tables Vol C Tables 4.2.6.8 and 6.1.1.4'
O O 0.0106 0.0060 'International Tables Vol C Tables 4.2.6.8 and 6.1.1.4'

loop_
_geom_angle_atom_site_label_1
_geom_angle_atom_site_label_2
_geom_angle_atom_site_label_3
_geom_angle
_geom_angle_site_symmetry_1
_geom_angle_site_symmetry_3
_geom_angle_publ_flag
O3 Cu1 O4 168.52(19) . . ?
O3 Cu1 O1 88.67(19) . . ?
O4 Cu1 O1 88.7(2) . . ?
O3 Cu1 O2 89.1(2) . 2_666 ?
O4 Cu1 O2 91.2(2) . 2_666 ?
O1 Cu1 O2 168.22(18) . 2_666 ?
O3 Cu1 O5 96.52(17) . . ?
O4 Cu1 O5 94.89(18) . . ?
O1 Cu1 O5 97.28(17) . . ?
O2 Cu1 O5 94.46(18) 2_666 . ?
O3 Cu1 Cu1 83.17(13) . 2_666 ?
O4 Cu1 Cu1 85.43(14) . 2_666 ?
O1 Cu1 Cu1 83.49(13) . 2_666 ?
O2 Cu1 Cu1 84.75(14) 2_666 2_666 ?
O5 Cu1 Cu1 179.16(12) . 2_666 ?
C1 O1 Cu1 124.4(4) . . ?
C1 O2 Cu1 123.1(4) . 2_666 ?
C8 O3 Cu1 124.5(4) . . ?
C8 O4 Cu1 122.1(4) 2_666 . ?
O2 C1 O1 124.3(5) . . ?
O2 C1 C2 118.4(6) . . ?
O1 C1 C2 117.3(5) . . ?
C7 C2 C3 119.8(5) . . ?
C7 C2 C1 120.3(6) . . ?
C3 C2 C1 119.9(5) . . ?
C4 C3 C2 120.7(6) . . ?
C4 C3 H3 119.6 . . ?
C2 C3 H3 119.6 . . ?
C5 C4 C3 118.3(6) . . ?
C5 C4 H4 120.8 . . ?
C3 C4 H4 120.8 . . ?
C4 C5 C6 121.9(6) . . ?
C4 C5 I1 119.7(5) . . ?
C6 C5 I1 118.3(5) . . ?
C5 C6 C7 119.5(6) . . ?
C5 C6 H6 120.3 . . ?
C7 C6 H6 120.3 . . ?
C2 C7 C6 119.8(6) . . ?
C2 C7 H7 120.1 . . ?
C6 C7 H7 120.1 . . ?
O4 C8 O3 124.8(6) 2_666 . ?
O4 C8 C9 118.6(6) 2_666 . ?
O3 C8 C9 116.6(6) . . ?
C14 C9 C10 119.7(6) . . ?
C14 C9 C8 119.9(6) . . ?
C10 C9 C8 120.4(6) . . ?
C9 C10 C11 120.4(6) . . ?
C9 C10 H10 119.8 . . ?
C11 C10 H10 119.8 . . ?
C12 C11 C10 120.0(6) . . ?
C12 C11 H11 120.0 . . ?
C10 C11 H11 120.0 . . ?
C11 C12 C13 120.7(6) . . ?
C11 C12 I2 119.7(5) . . ?
C13 C12 I2 119.6(5) . . ?
C14 C13 C12 119.1(7) . . ?
C14 C13 H13 120.5 . . ?
C12 C13 H13 120.5 . . ?
C9 C14 C13 120.2(6) . . ?
C9 C14 H14 119.9 . . ?
C13 C14 H14 119.9 . . ?
C15B O5 Cu1 130.9(16) . . ?
C15A O5 Cu1 119.6(7) . . ?
C15B O5 H5O 115(5) . . ?
C15A O5 H5O 132(5) . . ?
Cu1 O5 H5O 108(4) . . ?
O5 C15A C16A 117.6(12) . . ?
O5 C15A H15A 107.9 . . ?
C16A C15A H15A 107.9 . . ?
O5 C15A H15B 107.9 . . ?
C16A C15A H15B 107.9 . . ?
H15A C15A H15B 107.2 . . ?
C15A C16A H16A 109.5 . . ?
C15A C16A H16B 109.5 . . ?
H16A C16A H16B 109.5 . . ?
C15A C16A H16C 109.5 . . ?
H16A C16A H16C 109.5 . . ?
H16B C16A H16C 109.5 . . ?
O5 C15B C16B 109.5(19) . . ?
O5 C15B H15C 109.8 . . ?
C16B C15B H15C 109.8 . . ?
O5 C15B H15D 109.8 . . ?
C16B C15B H15D 109.8 . . ?
H15C C15B H15D 108.2 . . ?
C15B C16B H16D 109.5 . . ?
C15B C16B H16E 109.5 . . ?
H16D C16B H16E 109.5 . . ?
C15B C16B H16F 109.5 . . ?
H16D C16B H16F 109.5 . . ?
H16E C16B H16F 109.5 . . ?

loop_
_geom_bond_atom_site_label_1
_geom_bond_atom_site_label_2
_geom_bond_distance
_geom_bond_site_symmetry_2
_geom_bond_publ_flag
Cu1 O3 1.948(4) . ?
Cu1 O4 1.952(4) . ?
Cu1 O1 1.960(4) . ?
Cu1 O2 1.960(4) 2_666 ?
Cu1 O5 2.132(4) . ?
Cu1 Cu1 2.5923(15) 2_666 ?
I1 C5 2.112(6) . ?
I2 C12 2.095(6) . ?
O1 C1 1.242(7) . ?
O2 C1 1.236(7) . ?
O3 C8 1.253(7) . ?
O4 C8 1.236(7) 2_666 ?
C1 C2 1.501(8) . ?
C2 C7 1.376(8) . ?
C2 C3 1.392(8) . ?
C3 C4 1.382(8) . ?
C3 H3 0.9400 . ?
C4 C5 1.375(8) . ?
C4 H4 0.9400 . ?
C5 C6 1.373(8) . ?
C6 C7 1.386(8) . ?
C6 H6 0.9400 . ?
C7 H7 0.9400 . ?
C8 C9 1.509(8) . ?
C9 C14 1.377(8) . ?
C9 C10 1.380(8) . ?
C10 C11 1.386(8) . ?
C10 H10 0.9400 . ?
C11 C12 1.352(9) . ?
C11 H11 0.9400 . ?
C12 C13 1.400(9) . ?
C13 C14 1.388(8) . ?
C13 H13 0.9400 . ?
C14 H14 0.9400 . ?
O5 C15B 1.393(17) . ?
O5 C15A 1.408(11) . ?
O5 H5O 0.835(19) . ?
C15A C16A 1.475(15) . ?
C15A H15A 0.9800 . ?
C15A H15B 0.9800 . ?
C16A H16A 0.9700 . ?
C16A H16B 0.9700 . ?
C16A H16C 0.9700 . ?
C15B C16B 1.487(18) . ?
C15B H15C 0.9800 . ?
C15B H15D 0.9800 . ?
C16B H16D 0.9700 . ?
C16B H16E 0.9700 . ?
C16B H16F 0.9700 . ?

loop_
_geom_torsion_atom_site_label_1
_geom_torsion_atom_site_label_2
_geom_torsion_atom_site_label_3
_geom_torsion_atom_site_label_4
_geom_torsion
_geom_torsion_site_symmetry_1
_geom_torsion_site_symmetry_2
_geom_torsion_site_symmetry_3
_geom_torsion_site_symmetry_4
_geom_torsion_publ_flag
Cu1 O2 C1 O1 -0.3(9) 2_666 . . . ?
Cu1 O2 C1 C2 179.1(4) 2_666 . . . ?
Cu1 O1 C1 O2 1.5(9) . . . . ?
Cu1 O1 C1 C2 -177.8(4) . . . . ?
O2 C1 C2 C7 175.0(5) . . . . ?
O1 C1 C2 C7 -5.6(8) . . . . ?
O2 C1 C2 C3 -4.8(8) . . . . ?
O1 C1 C2 C3 174.6(5) . . . . ?
C7 C2 C3 C4 0.5(9) . . . . ?
C1 C2 C3 C4 -179.7(5) . . . . ?
C2 C3 C4 C5 0.1(10) . . . . ?
C3 C4 C5 C6 -1.1(10) . . . . ?
C3 C4 C5 I1 -178.3(5) . . . . ?
C4 C5 C6 C7 1.6(9) . . . . ?
I1 C5 C6 C7 178.9(4) . . . . ?
C3 C2 C7 C6 0.0(9) . . . . ?
C1 C2 C7 C6 -179.8(5) . . . . ?
C5 C6 C7 C2 -1.1(9) . . . . ?
Cu1 O3 C8 O4 -3.0(9) . . . 2_666 ?
Cu1 O3 C8 C9 175.3(4) . . . . ?
O4 C8 C9 C14 3.7(9) 2_666 . . . ?
O3 C8 C9 C14 -174.7(6) . . . . ?
O4 C8 C9 C10 -177.3(6) 2_666 . . . ?
O3 C8 C9 C10 4.3(8) . . . . ?
C14 C9 C10 C11 0.5(9) . . . . ?
C8 C9 C10 C11 -178.5(5) . . . . ?
C9 C10 C11 C12 0.7(10) . . . . ?
C10 C11 C12 C13 -0.9(10) . . . . ?
C10 C11 C12 I2 177.2(4) . . . . ?
C11 C12 C13 C14 0.1(11) . . . . ?
I2 C12 C13 C14 -178.1(5) . . . . ?
C10 C9 C14 C13 -1.3(10) . . . . ?
C8 C9 C14 C13 177.7(6) . . . . ?
C12 C13 C14 C9 1.1(10) . . . . ?
Cu1 O5 C15A C16A 178.3(11) . . . . ?
Cu1 O5 C15B C16B 76(3) . . . . ?
